data_7112757
loop_
_publ_author_name
'Xiaodong Hou'
'Zhihan Wang'
'Molly Overby'
'Angel Ugrinov'
'Casey Oian'
'Rajiv Singh'
'Qianli R. Chu'

_publ_section_title
;
 A two-dimensional hydrogen bonded organic framework self-assembled from a
 three-fold symmetric carbamate
;
_journal_name_full Chem.Commun.
_journal_page_first 5209
_journal_paper_doi 10.1039/C3CC47159D
_journal_volume 50
_journal_year 2014
_chemical_formula_moiety 'C27 H39 N3 O6'
_chemical_formula_sum 'C27 H39 N3 O6'
_chemical_formula_weight 501.61
_chemical_name_systematic
;
 ?
;
_space_group_crystal_system triclinic
_space_group_IT_number 2
_space_group_name_Hall '-P 1'
_space_group_name_H-M_alt 'P -1'
_symmetry_space_group_name_Hall '-P 1'
_symmetry_space_group_name_H-M 'P -1'
_atom_sites_solution_hydrogens geom
_audit_creation_method SHELXL-2013
_cell_angle_alpha 109.671(2)
_cell_angle_beta 102.008(2)
_cell_angle_gamma 94.201(2)
_cell_formula_units_Z 2
_cell_length_a 9.8219(3)
_cell_length_b 12.3012(4)
_cell_length_c 12.6085(4)
_cell_measurement_reflns_used 9976
_cell_measurement_temperature 296(2)
_cell_measurement_theta_max 27.17
_cell_measurement_theta_min 2.42
_cell_volume 1386.00(8)
_computing_cell_refinement 'Bruker SAINT'
_computing_data_collection 'Bruker APEX2'
_computing_data_reduction 'Bruker SAINT'
_computing_molecular_graphics 'Bruker SHELXTL'
_computing_publication_material 'Bruker SHELXTL'
_computing_structure_refinement 'SHELXL-2013 (Sheldrick, 2013)'
_computing_structure_solution 'SHELXS-97 (Sheldrick, 2008)'
_diffrn_ambient_temperature 296(2)
_diffrn_measured_fraction_theta_full 0.999
_diffrn_measured_fraction_theta_max 0.996
_diffrn_measurement_device_type 'Bruker APEX-II CCD'
_diffrn_measurement_method '\f and \w scans'
_diffrn_radiation_monochromator graphite
_diffrn_radiation_source 'sealed tube'
_diffrn_radiation_type MoK\a
_diffrn_radiation_wavelength 0.71073
_diffrn_reflns_av_R_equivalents 0.0262
_diffrn_reflns_av_unetI/netI 0.0185
_diffrn_reflns_Laue_measured_fraction_full 0.999
_diffrn_reflns_Laue_measured_fraction_max 0.996
_diffrn_reflns_limit_h_max 12
_diffrn_reflns_limit_h_min -12
_diffrn_reflns_limit_k_max 16
_diffrn_reflns_limit_k_min -16
_diffrn_reflns_limit_l_max 16
_diffrn_reflns_limit_l_min -16
_diffrn_reflns_number 40747
_diffrn_reflns_point_group_measured_fraction_full 0.999
_diffrn_reflns_point_group_measured_fraction_max 0.996
_diffrn_reflns_theta_full 25.242
_diffrn_reflns_theta_max 27.945
_diffrn_reflns_theta_min 1.770
_exptl_absorpt_coefficient_mu 0.085
_exptl_absorpt_correction_T_max 0.7456
_exptl_absorpt_correction_T_min 0.7126
_exptl_absorpt_correction_type multi-scan
_exptl_absorpt_process_details 'Acta Cryst (1995). A51, 33-38'
_exptl_crystal_colour colorless
_exptl_crystal_density_diffrn 1.202
_exptl_crystal_density_method 'not measured'
_exptl_crystal_description plate
_exptl_crystal_F_000 540
_exptl_crystal_size_max .524
_exptl_crystal_size_mid .412
_exptl_crystal_size_min .103
_refine_diff_density_max 0.662
_refine_diff_density_min -0.371
_refine_diff_density_rms 0.056
_refine_ls_extinction_method none
_refine_ls_goodness_of_fit_ref 1.058
_refine_ls_hydrogen_treatment constr
_refine_ls_matrix_type full
_refine_ls_number_parameters 325
_refine_ls_number_reflns 6611
_refine_ls_number_restraints 0
_refine_ls_restrained_S_all 1.058
_refine_ls_R_factor_all 0.0966
_refine_ls_R_factor_gt 0.0771
_refine_ls_shift/su_max 0.000
_refine_ls_shift/su_mean 0.000
_refine_ls_structure_factor_coef Fsqd
_refine_ls_weighting_details 'w=1/[\s^2^(Fo^2^)+(0.1360P)^2^+0.6341P] where P=(Fo^2^+2Fc^2^)/3'
_refine_ls_weighting_scheme calc
_refine_ls_wR_factor_gt 0.2339
_refine_ls_wR_factor_ref 0.2548
_reflns_Friedel_coverage 0.000
_reflns_number_gt 4848
_reflns_number_total 6611
_reflns_threshold_expression 'I > 2\s(I)'
_cod_data_source_file c3cc47159d.txt
_cod_data_source_block 1_(298K)
_cod_database_code 7112757
_shelx_space_group_comment
;
The symmetry employed for this shelxl refinement is uniquely defined
by the following loop, which should always be used as a source of
symmetry information in preference to the above space-group names.
They are only intended as comments.
;
_shelx_estimated_absorpt_t_min 0.7126
_shelx_estimated_absorpt_t_max 0.7456
_shelxl_version_number 2013-3

loop_
_space_group_symop_operation_xyz
'x, y, z'
'-x, -y, -z'

loop_
_atom_site_label
_atom_site_type_symbol
_atom_site_fract_x
_atom_site_fract_y
_atom_site_fract_z
_atom_site_U_iso_or_equiv
_atom_site_adp_type
_atom_site_occupancy
_atom_site_site_symmetry_order
_atom_site_calc_flag
_atom_site_refinement_flags_posn
_atom_site_refinement_flags_adp
O1 O 0.05739(17) 0.38525(14) 0.80065(14) 0.0529(4) Uani 1 1 d . .
O2 O -0.0978(3) 0.24584(17) 0.65188(18) 0.0816(7) Uani 1 1 d . .
O3 O 0.09833(15) 0.63566(15) 0.58179(13) 0.0500(4) Uani 1 1 d . .
O4 O 0.32111(16) 0.64594(19) 0.68395(15) 0.0654(5) Uani 1 1 d . .
O5 O -0.26806(15) 0.65438(16) 0.77084(14) 0.0532(4) Uani 1 1 d . .
O6 O -0.20895(18) 0.68550(19) 0.96376(15) 0.0664(5) Uani 1 1 d . .
N1 N 0.0386(2) 0.20370(19) 0.79661(19) 0.0625(6) Uani 1 1 d . .
H1 H 0.1079 0.2312 0.8573 0.075 Uiso 1 1 calc R U
N2 N 0.27751(19) 0.6822(2) 0.51737(18) 0.0585(6) Uani 1 1 d . .
H2 H 0.2119 0.6849 0.4617 0.070 Uiso 1 1 calc R U
N3 N -0.4301(2) 0.6901(2) 0.87092(17) 0.0604(6) Uani 1 1 d . .
H3 H -0.4814 0.6871 0.8055 0.072 Uiso 1 1 calc R U
C1 C 0.0090(2) 0.47051(19) 0.75807(18) 0.0443(5) Uani 1 1 d . .
C2 C 0.0811(2) 0.5061(2) 0.68975(19) 0.0451(5) Uani 1 1 d . .
H2A H 0.1565 0.4710 0.6677 0.054 Uiso 1 1 calc R U
C3 C 0.0374(2) 0.59570(19) 0.65517(17) 0.0425(5) Uani 1 1 d . .
C4 C -0.0758(2) 0.6478(2) 0.68544(18) 0.0435(5) Uani 1 1 d . .
H4 H -0.1036 0.7083 0.6616 0.052 Uiso 1 1 calc R U
C5 C -0.1465(2) 0.6074(2) 0.75216(19) 0.0441(5) Uani 1 1 d . .
C6 C -0.1046(2) 0.5193(2) 0.79069(19) 0.0466(5) Uani 1 1 d . .
H6 H -0.1515 0.4939 0.8370 0.056 Uiso 1 1 calc R U
C7 C -0.0076(3) 0.2737(2) 0.7406(2) 0.0530(5) Uani 1 1 d . .
C8 C -0.0270(4) 0.0791(3) 0.7567(3) 0.0757(8) Uani 1 1 d . .
H8 H -0.1292 0.0747 0.7317 0.091 Uiso 1 1 calc R U
C9 C 0.0227(5) 0.0100(4) 0.6548(3) 0.1036(13) Uani 1 1 d . .
H9A H 0.0102 0.0480 0.5981 0.124 Uiso 1 1 calc R U
H9B H -0.0339 -0.0670 0.6188 0.124 Uiso 1 1 calc R U
C10 C 0.1753(5) -0.0024(4) 0.6884(4) 0.1040(13) Uani 1 1 d . .
H10A H 0.2028 -0.0501 0.6200 0.125 Uiso 1 1 calc R U
H10B H 0.2327 0.0741 0.7181 0.125 Uiso 1 1 calc R U
C11 C 0.2026(4) -0.0573(4) 0.7791(4) 0.0981(12) Uani 1 1 d . .
H11A H 0.1517 -0.1364 0.7478 0.118 Uiso 1 1 calc R U
H11B H 0.3023 -0.0608 0.8013 0.118 Uiso 1 1 calc R U
C12 C 0.1557(5) 0.0131(4) 0.8830(3) 0.0985(12) Uani 1 1 d . .
H12A H 0.2148 0.0890 0.9192 0.118 Uiso 1 1 calc R U
H12B H 0.1676 -0.0257 0.9390 0.118 Uiso 1 1 calc R U
C13 C 0.0031(4) 0.0299(3) 0.8524(3) 0.0860(10) Uani 1 1 d . .
H13A H -0.0571 -0.0447 0.8281 0.103 Uiso 1 1 calc R U
H13B H -0.0195 0.0825 0.9211 0.103 Uiso 1 1 calc R U
C14 C 0.2425(2) 0.6542(2) 0.60115(18) 0.0451(5) Uani 1 1 d . .
C15 C 0.4249(2) 0.7088(2) 0.5162(2) 0.0538(6) Uani 1 1 d . .
H15 H 0.4830 0.6868 0.5766 0.065 Uiso 1 1 calc R U
C16 C 0.4675(4) 0.8337(4) 0.5450(6) 0.131(2) Uani 1 1 d . .
H16A H 0.4564 0.8766 0.6221 0.157 Uiso 1 1 calc R U
H16B H 0.4071 0.8597 0.4900 0.157 Uiso 1 1 calc R U
C17 C 0.6228(5) 0.8596(5) 0.5417(8) 0.165(3) Uani 1 1 d . .
H17A H 0.6461 0.9415 0.5535 0.198 Uiso 1 1 calc R U
H17B H 0.6841 0.8442 0.6042 0.198 Uiso 1 1 calc R U
C18 C 0.6472(5) 0.7855(8) 0.4274(6) 0.156(3) Uani 1 1 d . .
H18A H 0.5942 0.8076 0.3659 0.187 Uiso 1 1 calc R U
H18B H 0.7464 0.7996 0.4295 0.187 Uiso 1 1 calc R U
C19 C 0.6051(4) 0.6631(6) 0.4020(5) 0.137(2) Uani 1 1 d . .
H19A H 0.6642 0.6391 0.4593 0.164 Uiso 1 1 calc R U
H19B H 0.6183 0.6183 0.3262 0.164 Uiso 1 1 calc R U
C20 C 0.4517(4) 0.6375(4) 0.4030(4) 0.1100(15) Uani 1 1 d . .
H20A H 0.3920 0.6544 0.3406 0.132 Uiso 1 1 calc R U
H20B H 0.4276 0.5552 0.3892 0.132 Uiso 1 1 calc R U
C21 C -0.2971(2) 0.6771(2) 0.87816(19) 0.0462(5) Uani 1 1 d . .
C22 C -0.4945(2) 0.7092(3) 0.9688(2) 0.0553(6) Uani 1 1 d . .
H22 H -0.4209 0.7169 1.0378 0.066 Uiso 1 1 calc R U
C23 C -0.6046(3) 0.6051(3) 0.9442(3) 0.0691(7) Uani 1 1 d . .
H23A H -0.5603 0.5355 0.9329 0.083 Uiso 1 1 calc R U
H23B H -0.6749 0.5932 0.8731 0.083 Uiso 1 1 calc R U
C24 C -0.6765(5) 0.6233(4) 1.0440(3) 0.0953(11) Uani 1 1 d . .
H24A H -0.7514 0.5583 1.0228 0.114 Uiso 1 1 calc R U
H24B H -0.6085 0.6242 1.1123 0.114 Uiso 1 1 calc R U
C25 C -0.7360(5) 0.7339(5) 1.0725(4) 0.1157(16) Uani 1 1 d . .
H25A H -0.7720 0.7454 1.1409 0.139 Uiso 1 1 calc R U
H25B H -0.8143 0.7279 1.0085 0.139 Uiso 1 1 calc R U
C26 C -0.6291(5) 0.8378(4) 1.0948(4) 0.1031(13) Uani 1 1 d . .
H26A H -0.5575 0.8509 1.1656 0.124 Uiso 1 1 calc R U
H26B H -0.6748 0.9067 1.1061 0.124 Uiso 1 1 calc R U
C27 C -0.5591(4) 0.8197(3) 0.9936(3) 0.0773(8) Uani 1 1 d . .
H27A H -0.6288 0.8152 0.9248 0.093 Uiso 1 1 calc R U
H27B H -0.4866 0.8859 1.0127 0.093 Uiso 1 1 calc R U

loop_
_atom_site_aniso_label
_atom_site_aniso_U_11
_atom_site_aniso_U_22
_atom_site_aniso_U_33
_atom_site_aniso_U_23
_atom_site_aniso_U_13
_atom_site_aniso_U_12
O1 0.0482(8) 0.0550(9) 0.0572(9) 0.0301(8) 0.0002(7) 0.0071(7)
O2 0.0994(16) 0.0612(11) 0.0662(12) 0.0273(9) -0.0235(11) 0.0075(10)
O3 0.0342(7) 0.0811(11) 0.0488(8) 0.0397(8) 0.0120(6) 0.0110(7)
O4 0.0381(8) 0.1134(15) 0.0571(10) 0.0535(10) 0.0031(7) 0.0016(9)
O5 0.0384(7) 0.0827(11) 0.0553(9) 0.0386(8) 0.0197(7) 0.0226(7)
O6 0.0460(9) 0.0959(14) 0.0480(9) 0.0176(9) 0.0020(7) 0.0227(9)
N1 0.0700(13) 0.0557(12) 0.0573(12) 0.0257(10) -0.0044(10) 0.0156(10)
N2 0.0342(9) 0.1036(17) 0.0534(11) 0.0480(11) 0.0115(8) 0.0093(9)
N3 0.0389(9) 0.1079(18) 0.0439(10) 0.0351(11) 0.0135(8) 0.0232(10)
C1 0.0394(10) 0.0489(11) 0.0470(11) 0.0236(9) 0.0059(8) 0.0056(8)
C2 0.0366(9) 0.0564(12) 0.0459(11) 0.0211(9) 0.0120(8) 0.0116(8)
C3 0.0339(9) 0.0575(12) 0.0403(10) 0.0237(9) 0.0089(7) 0.0046(8)
C4 0.0358(9) 0.0539(12) 0.0476(11) 0.0271(9) 0.0093(8) 0.0080(8)
C5 0.0318(9) 0.0576(12) 0.0477(11) 0.0236(9) 0.0116(8) 0.0089(8)
C6 0.0382(10) 0.0591(13) 0.0513(11) 0.0299(10) 0.0137(8) 0.0053(9)
C7 0.0533(12) 0.0547(13) 0.0521(12) 0.0258(10) 0.0033(10) 0.0129(10)
C8 0.0739(18) 0.0710(18) 0.083(2) 0.0322(16) 0.0116(15) 0.0181(14)
C9 0.144(4) 0.091(3) 0.075(2) 0.0313(19) 0.016(2) 0.038(2)
C10 0.131(3) 0.104(3) 0.114(3) 0.052(2) 0.074(3) 0.056(3)
C11 0.095(3) 0.096(3) 0.123(3) 0.052(2) 0.035(2) 0.049(2)
C12 0.123(3) 0.107(3) 0.083(2) 0.054(2) 0.019(2) 0.049(2)
C13 0.098(2) 0.089(2) 0.102(3) 0.053(2) 0.054(2) 0.0315(19)
C14 0.0342(9) 0.0638(13) 0.0426(10) 0.0263(10) 0.0087(8) 0.0082(8)
C15 0.0356(10) 0.0820(17) 0.0527(12) 0.0348(12) 0.0134(9) 0.0065(10)
C16 0.069(2) 0.078(2) 0.231(6) 0.031(3) 0.051(3) 0.0083(18)
C17 0.072(3) 0.100(3) 0.317(10) 0.070(5) 0.056(4) -0.013(2)
C18 0.064(2) 0.292(9) 0.181(6) 0.169(6) 0.043(3) 0.011(4)
C19 0.060(2) 0.201(6) 0.116(3) 0.001(3) 0.050(2) 0.011(3)
C20 0.0548(17) 0.139(3) 0.101(3) -0.008(2) 0.0336(17) 0.0037(19)
C21 0.0377(10) 0.0577(12) 0.0450(11) 0.0208(9) 0.0090(8) 0.0099(9)
C22 0.0436(11) 0.0882(18) 0.0434(11) 0.0301(11) 0.0152(9) 0.0237(11)
C23 0.0779(18) 0.0852(19) 0.0601(15) 0.0378(14) 0.0300(13) 0.0171(15)
C24 0.103(3) 0.127(3) 0.082(2) 0.053(2) 0.052(2) 0.017(2)
C25 0.098(3) 0.174(5) 0.119(3) 0.070(3) 0.076(3) 0.059(3)
C26 0.129(3) 0.111(3) 0.092(3) 0.036(2) 0.060(2) 0.068(3)
C27 0.085(2) 0.080(2) 0.0790(19) 0.0322(16) 0.0341(16) 0.0280(16)

loop_
_atom_type_symbol
_atom_type_description
_atom_type_scat_dispersion_real
_atom_type_scat_dispersion_imag
_atom_type_scat_source
C C 0.0033 0.0016 'International Tables Vol C Tables 4.2.6.8 and 6.1.1.4'
H H 0.0000 0.0000 'International Tables Vol C Tables 4.2.6.8 and 6.1.1.4'
N N 0.0061 0.0033 'International Tables Vol C Tables 4.2.6.8 and 6.1.1.4'
O O 0.0106 0.0060 'International Tables Vol C Tables 4.2.6.8 and 6.1.1.4'

loop_
_geom_angle_atom_site_label_1
_geom_angle_atom_site_label_2
_geom_angle_atom_site_label_3
_geom_angle
C7 O1 C1 116.82(17)
C14 O3 C3 119.52(15)
C21 O5 C5 118.64(16)
C7 N1 C8 121.7(2)
C7 N1 H1 119.2
C8 N1 H1 119.2
C14 N2 C15 121.94(18)
C14 N2 H2 119.0
C15 N2 H2 119.0
C21 N3 C22 122.97(19)
C21 N3 H3 118.5
C22 N3 H3 118.5
C6 C1 C2 122.7(2)
C6 C1 O1 118.66(19)
C2 C1 O1 118.58(19)
C1 C2 C3 117.65(19)
C1 C2 H2A 121.2
C3 C2 H2A 121.2
C2 C3 C4 122.10(19)
C2 C3 O3 122.78(18)
C4 C3 O3 115.02(18)
C3 C4 C5 118.06(19)
C3 C4 H4 121.0
C5 C4 H4 121.0
C4 C5 C6 121.74(19)
C4 C5 O5 116.03(18)
C6 C5 O5 122.06(18)
C1 C6 C5 117.74(19)
C1 C6 H6 121.1
C5 C6 H6 121.1
O2 C7 N1 126.4(2)
O2 C7 O1 123.0(2)
N1 C7 O1 110.6(2)
C9 C8 N1 109.1(3)
C9 C8 C13 111.3(3)
N1 C8 C13 112.1(3)
C9 C8 H8 108.1
N1 C8 H8 108.1
C13 C8 H8 108.1
C8 C9 C10 111.8(3)
C8 C9 H9A 109.3
C10 C9 H9A 109.3
C8 C9 H9B 109.3
C10 C9 H9B 109.3
H9A C9 H9B 107.9
C11 C10 C9 111.9(4)
C11 C10 H10A 109.2
C9 C10 H10A 109.2
C11 C10 H10B 109.2
C9 C10 H10B 109.2
H10A C10 H10B 107.9
C12 C11 C10 109.6(3)
C12 C11 H11A 109.7
C10 C11 H11A 109.7
C12 C11 H11B 109.7
C10 C11 H11B 109.7
H11A C11 H11B 108.2
C11 C12 C13 112.3(3)
C11 C12 H12A 109.1
C13 C12 H12A 109.1
C11 C12 H12B 109.1
C13 C12 H12B 109.1
H12A C12 H12B 107.9
C8 C13 C12 112.2(3)
C8 C13 H13A 109.2
C12 C13 H13A 109.2
C8 C13 H13B 109.2
C12 C13 H13B 109.2
H13A C13 H13B 107.9
O4 C14 N2 127.0(2)
O4 C14 O3 123.19(19)
N2 C14 O3 109.81(17)
C16 C15 N2 111.7(2)
C16 C15 C20 111.8(4)
N2 C15 C20 111.1(2)
C16 C15 H15 107.3
N2 C15 H15 107.3
C20 C15 H15 107.3
C15 C16 C17 110.8(3)
C15 C16 H16A 109.5
C17 C16 H16A 109.5
C15 C16 H16B 109.5
C17 C16 H16B 109.5
H16A C16 H16B 108.1
C18 C17 C16 111.0(5)
C18 C17 H17A 109.4
C16 C17 H17A 109.4
C18 C17 H17B 109.4
C16 C17 H17B 109.4
H17A C17 H17B 108.0
C19 C18 C17 111.7(4)
C19 C18 H18A 109.3
C17 C18 H18A 109.3
C19 C18 H18B 109.3
C17 C18 H18B 109.3
H18A C18 H18B 108.0
C18 C19 C20 111.2(4)
C18 C19 H19A 109.4
C20 C19 H19A 109.4
C18 C19 H19B 109.4
C20 C19 H19B 109.4
H19A C19 H19B 108.0
C15 C20 C19 111.3(3)
C15 C20 H20A 109.4
C19 C20 H20A 109.4
C15 C20 H20B 109.4
C19 C20 H20B 109.4
H20A C20 H20B 108.0
O6 C21 N3 127.3(2)
O6 C21 O5 122.70(19)
N3 C21 O5 110.02(18)
N3 C22 C27 111.2(2)
N3 C22 C23 109.9(2)
C27 C22 C23 110.4(2)
N3 C22 H22 108.4
C27 C22 H22 108.4
C23 C22 H22 108.4
C22 C23 C24 111.3(3)
C22 C23 H23A 109.4
C24 C23 H23A 109.4
C22 C23 H23B 109.4
C24 C23 H23B 109.4
H23A C23 H23B 108.0
C25 C24 C23 112.1(3)
C25 C24 H24A 109.2
C23 C24 H24A 109.2
C25 C24 H24B 109.2
C23 C24 H24B 109.2
H24A C24 H24B 107.9
C24 C25 C26 112.4(3)
C24 C25 H25A 109.1
C26 C25 H25A 109.1
C24 C25 H25B 109.1
C26 C25 H25B 109.1
H25A C25 H25B 107.9
C25 C26 C27 111.4(3)
C25 C26 H26A 109.4
C27 C26 H26A 109.4
C25 C26 H26B 109.4
C27 C26 H26B 109.4
H26A C26 H26B 108.0
C22 C27 C26 110.9(3)
C22 C27 H27A 109.5
C26 C27 H27A 109.5
C22 C27 H27B 109.5
C26 C27 H27B 109.5
H27A C27 H27B 108.0

loop_
_geom_bond_atom_site_label_1
_geom_bond_atom_site_label_2
_geom_bond_distance
O1 C7 1.355(3)
O1 C1 1.400(3)
O2 C7 1.200(3)
O3 C14 1.374(2)
O3 C3 1.396(2)
O4 C14 1.201(3)
O5 C21 1.381(3)
O5 C5 1.393(2)
O6 C21 1.203(3)
N1 C7 1.333(3)
N1 C8 1.490(4)
N1 H1 0.8600
N2 C14 1.316(3)
N2 C15 1.465(3)
N2 H2 0.8600
N3 C21 1.315(3)
N3 C22 1.459(3)
N3 H3 0.8600
C1 C6 1.377(3)
C1 C2 1.378(3)
C2 C3 1.380(3)
C2 H2A 0.9300
C3 C4 1.382(3)
C4 C5 1.383(3)
C4 H4 0.9300
C5 C6 1.385(3)
C6 H6 0.9300
C8 C9 1.482(5)
C8 C13 1.510(5)
C8 H8 0.9800
C9 C10 1.504(6)
C9 H9A 0.9700
C9 H9B 0.9700
C10 C11 1.501(6)
C10 H10A 0.9700
C10 H10B 0.9700
C11 C12 1.491(6)
C11 H11A 0.9700
C11 H11B 0.9700
C12 C13 1.515(5)
C12 H12A 0.9700
C12 H12B 0.9700
C13 H13A 0.9700
C13 H13B 0.9700
C15 C16 1.460(5)
C15 C20 1.491(4)
C15 H15 0.9800
C16 C17 1.548(6)
C16 H16A 0.9700
C16 H16B 0.9700
C17 C18 1.502(10)
C17 H17A 0.9700
C17 H17B 0.9700
C18 C19 1.438(9)
C18 H18A 0.9700
C18 H18B 0.9700
C19 C20 1.520(5)
C19 H19A 0.9700
C19 H19B 0.9700
C20 H20A 0.9700
C20 H20B 0.9700
C22 C27 1.507(4)
C22 C23 1.516(4)
C22 H22 0.9800
C23 C24 1.527(4)
C23 H23A 0.9700
C23 H23B 0.9700
C24 C25 1.482(6)
C24 H24A 0.9700
C24 H24B 0.9700
C25 C26 1.501(7)
C25 H25A 0.9700
C25 H25B 0.9700
C26 C27 1.532(5)
C26 H26A 0.9700
C26 H26B 0.9700
C27 H27A 0.9700
C27 H27B 0.9700
